data_7110924
loop_
_publ_author_name
'Gauvin, R\'egis M.'
'Kress, Jacky'
'Kyritsakas, Nathalie'
'Fischer, Jean'

_publ_section_title
;
 The arched four-rung ladder structure of the unsolvated dilithium salt of
 N,N&#x2032;-bis(trimethylsilyl)-2-aminobenzylamine, and its structural
 deformation on THF complexation
;
_journal_issue 11
_journal_name_full 'Chemical Communications'
_journal_page_first 965
_journal_paper_doi 10.1039/b002004o
_journal_year 2000
_chemical_formula_moiety 'C26 H48 N4 Li4 Si4'
_chemical_formula_sum 'C26 H48 Li4 N4 Si4'
_chemical_formula_weight 556.81
_chemical_name_systematic ' ?'
_space_group_IT_number 14
_symmetry_cell_setting monoclinic
_symmetry_space_group_name_Hall '-P 2yn'
_symmetry_space_group_name_H-M 'P 1 21/n 1'
_cell_angle_alpha 90
_cell_angle_beta 98.073(5)
_cell_angle_gamma 90
_cell_formula_units_Z 4
_cell_length_a 9.7590(2)
_cell_length_b 21.3540(4)
_cell_length_c 16.7940(6)
_cell_measurement_temperature 173
_cell_volume 3465.08(16)
_computing_publication_material CIFGEN_IN_OpenMoleN_(_1997)
_computing_structure_refinement LSFM_OpenMoleN_(_1997)
_computing_structure_solution Direct_methods_(SIR,_Burla_et_al.,_1989)
_diffrn_ambient_temperature 173
_diffrn_measurement_details
;
180 frames, 30 sec/frame, delta phi = 1.0 deg. Each frame measured 2 
times.
Detector to crystal distance 25 mm.
;
_diffrn_measurement_device_type KappaCCD
_diffrn_measurement_method '\p scans'
_diffrn_radiation_monochromator graphite
_diffrn_radiation_type Mo-K\a
_diffrn_radiation_wavelength 0.71073
_diffrn_reflns_av_R_equivalents 0.050
_diffrn_reflns_av_sigmaI/netI 0.333
_diffrn_reflns_limit_h_max 12
_diffrn_reflns_limit_h_min 0
_diffrn_reflns_limit_k_max 26
_diffrn_reflns_limit_k_min 0
_diffrn_reflns_limit_l_max 20
_diffrn_reflns_limit_l_min -20
_diffrn_reflns_number 25648
_diffrn_reflns_theta_max 26.37
_diffrn_reflns_theta_min 2.5
_diffrn_source xray_tube
_diffrn_standards_decay_% 0
_exptl_absorpt_coefficient_mu 0.186
_exptl_absorpt_correction_type none
_exptl_crystal_colour colorless
_exptl_crystal_density_diffrn 1.07
_exptl_crystal_density_method none
_exptl_crystal_description prism
_exptl_crystal_F_000 1200
_exptl_crystal_size_max 0.20
_exptl_crystal_size_mid 0.20
_exptl_crystal_size_min 0.15
_refine_diff_density_max 0.208
_refine_diff_density_min -0.358
_refine_ls_abs_structure_details ' ?'
_refine_ls_extinction_method none
_refine_ls_goodness_of_fit_all 5.653
_refine_ls_goodness_of_fit_ref 1.146
_refine_ls_hydrogen_treatment noref
_refine_ls_matrix_type full
_refine_ls_number_constraints 0
_refine_ls_number_parameters 343
_refine_ls_number_reflns 4455
_refine_ls_number_restraints 0
_refine_ls_R_factor_all 0.073
_refine_ls_R_factor_gt 0.038
_refine_ls_shift/esd_mean 0.003
_refine_ls_shift/su_max 0.013
_refine_ls_structure_factor_coef F
_refine_ls_weighting_details 'w = 4Fo^2^/(\s^2^(Fo^2^) + 0.0064 Fo^4^)'
_refine_ls_weighting_scheme calc
_refine_ls_wR_factor_all 0.292
_refine_ls_wR_factor_ref 0.058
_reflns_number_gt 4455
_reflns_number_total 7232
_reflns_threshold_expression 3.0\s(I)
_cod_data_source_file b002004osup1.cif
_cod_data_source_block st109
_cod_depositor_comments
;
The following automatic conversions were performed:

'_refine_ls_weighting_scheme' value '4Fo^2^/(\s^2^(Fo^2^) + 0.0064
Fo^4^)' was changed to 'calc'. New tag '_refine_ls_weighting_details'
was created. The value of the new tag was set to 'w =
4Fo^2^/(\s^2^(Fo^2^) + 0.0064 Fo^4^)'.

Automatic conversion script
Id: cif_fix_values 3143 2015-03-26 13:38:13Z robertas 
;
_cod_original_cell_volume 3465.1(3)
_cod_original_formula_sum 'C26 H48 N4 Li4 Si4'
_cod_database_code 7110924

loop_
_symmetry_equiv_pos_as_xyz
x,y,z
1/2-x,1/2+y,1/2-z
-x,-y,-z
1/2+x,1/2-y,1/2+z

loop_
_atom_site_label
_atom_site_fract_x
_atom_site_fract_y
_atom_site_fract_z
_atom_site_U_iso_or_equiv
_atom_site_adp_type
_atom_site_calc_flag
_atom_site_calc_attached_atom
_atom_site_type_symbol
LI1 0.2078(4) 0.3182(2) 0.6479(2) 0.039(2) Uani ? ? Li
LI2 0.3417(4) 0.3948(2) 0.8068(2) 0.037(2) Uani ? ? Li
LI3 0.5191(4) 0.3159(2) 0.8176(2) 0.039(2) Uani ? ? Li
LI4 0.3750(3) 0.4028(2) 0.6689(2) 0.034(2) Uani ? ? Li
N1 0.1842(2) 0.39624(8) 0.7144(1) 0.0309(9) Uani ? ? N
SI1 0.11053(6) 0.46331(3) 0.67233(4) 0.0336(3) Uani ? ? Si
C1 0.2438(2) 0.5018(1) 0.6186(2) 0.042(1) Uani ? ? C
C2 0.0614(2) 0.5205(1) 0.7471(2) 0.051(1) Uani ? ? C
C3 -0.0495(2) 0.4493(1) 0.5991(2) 0.047(1) Uani ? ? C
C4 0.0971(2) 0.3626(1) 0.7670(1) 0.035(1) Uani ? ? C
C5 0.1273(2) 0.2934(1) 0.7695(1) 0.033(1) Uani ? ? C
C6 0.2493(2) 0.2696(1) 0.8157(1) 0.033(1) Uani ? ? C
C7 0.2718(2) 0.2049(1) 0.8120(1) 0.043(1) Uani ? ? C
C8 0.1805(3) 0.1654(1) 0.7670(2) 0.052(1) Uani ? ? C
C9 0.0629(3) 0.1888(1) 0.7225(2) 0.054(1) Uani ? ? C
C10 0.0384(2) 0.2522(1) 0.7231(1) 0.044(1) Uani ? ? C
N2 0.3448(2) 0.30967(8) 0.8615(1) 0.0331(9) Uani ? ? N
SI2 0.36613(6) 0.30841(3) 0.96399(4) 0.0370(3) Uani ? ? Si
C11 0.5507(2) 0.3291(1) 0.9987(2) 0.052(1) Uani ? ? C
C12 0.2564(3) 0.3677(1) 1.0072(2) 0.059(2) Uani ? ? C
C13 0.3273(3) 0.2319(1) 1.0092(2) 0.055(2) Uani ? ? C
N3 0.5308(2) 0.40128(8) 0.7634(1) 0.0317(9) Uani ? ? N
SI3 0.60147(6) 0.46606(3) 0.81358(4) 0.0363(3) Uani ? ? Si
C14 0.7658(2) 0.4495(1) 0.8833(2) 0.053(1) Uani ? ? C
C15 0.6434(2) 0.5304(1) 0.7455(2) 0.052(1) Uani ? ? C
C16 0.4680(3) 0.4960(1) 0.8746(2) 0.052(1) Uani ? ? C
C17 0.6198(2) 0.3750(1) 0.7056(1) 0.035(1) Uani ? ? C
C18 0.5941(2) 0.3059(1) 0.6934(1) 0.034(1) Uani ? ? C
C19 0.4771(2) 0.2839(1) 0.6418(1) 0.033(1) Uani ? ? C
C20 0.4588(2) 0.2186(1) 0.6365(1) 0.043(1) Uani ? ? C
C21 0.5514(3) 0.1774(1) 0.6803(2) 0.053(1) Uani ? ? C
C22 0.6639(3) 0.1998(1) 0.7314(2) 0.058(2) Uani ? ? C
C23 0.6831(2) 0.2634(1) 0.7378(1) 0.046(1) Uani ? ? C
N4 0.3798(2) 0.32533(8) 0.6002(1) 0.0316(9) Uani ? ? N
SI4 0.37685(6) 0.33484(3) 0.49869(4) 0.0355(3) Uani ? ? Si
C24 0.1993(3) 0.3617(1) 0.4550(2) 0.055(2) Uani ? ? C
C25 0.4168(2) 0.2625(1) 0.4439(1) 0.047(1) Uani ? ? C
C26 0.5040(3) 0.3955(1) 0.4748(2) 0.058(2) Uani ? ? C
H1 0.2070 0.5395 0.5942 0.0556 Uiso calc C1 H
H2 0.3236 0.5111 0.6560 0.0556 Uiso calc C1 H
H3 0.2683 0.4744 0.5784 0.0556 Uiso calc C1 H
H4 0.0213 0.5565 0.7198 0.0656 Uiso calc C2 H
H5 -0.0037 0.5018 0.7769 0.0656 Uiso calc C2 H
H6 0.1415 0.5325 0.7827 0.0656 Uiso calc C2 H
H7 -0.0852 0.4882 0.5781 0.0618 Uiso calc C3 H
H8 -0.0277 0.4236 0.5565 0.0618 Uiso calc C3 H
H9 -0.1169 0.4290 0.6257 0.0618 Uiso calc C3 H
H10 0.0023 0.3689 0.7466 0.0458 Uiso calc C4 H
H11 0.1157 0.3791 0.8199 0.0458 Uiso calc C4 H
H12 0.3532 0.1878 0.8417 0.0561 Uiso calc C7 H
H13 0.1988 0.1218 0.7668 0.0711 Uiso calc C8 H
H14 -0.0006 0.1615 0.6916 0.0718 Uiso calc C9 H
H15 -0.0415 0.2684 0.6909 0.0588 Uiso calc C10 H
H16 0.5671 0.3290 1.0558 0.0725 Uiso calc C11 H
H17 0.6094 0.2993 0.9785 0.0725 Uiso calc C11 H
H18 0.5695 0.3696 0.9795 0.0725 Uiso calc C11 H
H19 0.2720 0.3652 1.0642 0.0765 Uiso calc C12 H
H20 0.2799 0.4085 0.9908 0.0765 Uiso calc C12 H
H21 0.1616 0.3597 0.9885 0.0765 Uiso calc C12 H
H22 0.3417 0.2353 1.0661 0.0739 Uiso calc C13 H
H23 0.2336 0.2208 0.9916 0.0739 Uiso calc C13 H
H24 0.3866 0.2006 0.9929 0.0739 Uiso calc C13 H
H25 0.7994 0.4872 0.9090 0.0700 Uiso calc C14 H
H26 0.7478 0.4199 0.9227 0.0700 Uiso calc C14 H
H27 0.8333 0.4331 0.8533 0.0700 Uiso calc C14 H
H28 0.6820 0.5648 0.7769 0.0683 Uiso calc C15 H
H29 0.7081 0.5157 0.7126 0.0683 Uiso calc C15 H
H30 0.5612 0.5435 0.7125 0.0683 Uiso calc C15 H
H31 0.5027 0.5322 0.9037 0.0677 Uiso calc C16 H
H32 0.3859 0.5065 0.8398 0.0677 Uiso calc C16 H
H33 0.4480 0.4645 0.9112 0.0677 Uiso calc C16 H
H34 0.7144 0.3815 0.7265 0.0465 Uiso calc C17 H
H35 0.5990 0.3958 0.6554 0.0465 Uiso calc C17 H
H36 0.3815 0.2021 0.6023 0.0554 Uiso calc C20 H
H37 0.5369 0.1335 0.6750 0.0722 Uiso calc C21 H
H38 0.7268 0.1718 0.7615 0.0767 Uiso calc C22 H
H39 0.7594 0.2790 0.7736 0.0615 Uiso calc C23 H
H40 0.1955 0.3673 0.3986 0.0742 Uiso calc C24 H
H41 0.1332 0.3311 0.4653 0.0742 Uiso calc C24 H
H42 0.1793 0.4003 0.4791 0.0742 Uiso calc C24 H
H43 0.4131 0.2716 0.3882 0.0625 Uiso calc C25 H
H44 0.5069 0.2481 0.4646 0.0625 Uiso calc C25 H
H45 0.3508 0.2310 0.4508 0.0625 Uiso calc C25 H
H46 0.4993 0.3994 0.4182 0.0760 Uiso calc C26 H
H47 0.4824 0.4346 0.4970 0.0760 Uiso calc C26 H
H48 0.5949 0.3832 0.4973 0.0760 Uiso calc C26 H

loop_
_atom_site_aniso_label
_atom_site_aniso_U_11
_atom_site_aniso_U_22
_atom_site_aniso_U_33
_atom_site_aniso_U_12
_atom_site_aniso_U_13
_atom_site_aniso_U_23
_atom_site_aniso_type_symbol
LI1 0.038(2) 0.037(2) 0.040(2) -0.003(2) 0.012(1) -0.002(2) Li
LI2 0.038(2) 0.038(2) 0.034(2) -0.002(2) 0.008(1) 0.002(2) Li
LI3 0.038(2) 0.041(2) 0.039(2) -0.000(2) 0.007(2) 0.005(2) Li
LI4 0.033(2) 0.033(2) 0.037(2) 0.002(1) 0.008(1) 0.003(2) Li
N1 0.0281(8) 0.0339(9) 0.0311(9) 0.0022(7) 0.0081(7) 0.0042(8) N
SI1 0.0325(3) 0.0317(3) 0.0369(3) 0.0048(2) 0.0062(2) 0.0032(3) Si
C1 0.046(1) 0.036(1) 0.046(1) 0.000(1) 0.006(1) 0.006(1) C
C2 0.051(1) 0.044(1) 0.059(2) 0.007(1) 0.016(1) -0.003(1) C
C3 0.041(1) 0.051(1) 0.050(1) 0.008(1) 0.002(1) 0.009(1) C
C4 0.0289(9) 0.044(1) 0.034(1) 0.0034(9) 0.0082(8) 0.007(1) C
C5 0.033(1) 0.039(1) 0.027(1) -0.0056(9) 0.0075(9) 0.0030(9) C
C6 0.035(1) 0.035(1) 0.028(1) -0.0027(9) 0.0103(8) 0.0029(9) C
C7 0.052(1) 0.036(1) 0.043(1) 0.002(1) 0.012(1) 0.005(1) C
C8 0.082(2) 0.035(1) 0.050(2) -0.010(1) 0.019(1) -0.002(1) C
C9 0.075(2) 0.050(1) 0.041(1) -0.029(1) 0.010(1) -0.006(1) C
C10 0.042(1) 0.060(1) 0.033(1) -0.016(1) 0.004(1) 0.005(1) C
N2 0.0324(8) 0.037(1) 0.030(1) -0.0020(8) 0.0037(7) 0.0043(9) N
SI2 0.0337(3) 0.0539(4) 0.0279(3) -0.0067(3) 0.0036(2) 0.0063(3) Si
C11 0.047(1) 0.082(2) 0.037(1) -0.014(1) -0.001(1) 0.010(1) C
C12 0.061(1) 0.076(2) 0.043(1) -0.010(1) 0.020(1) -0.008(1) C
C13 0.053(1) 0.071(2) 0.044(1) -0.011(1) 0.001(1) 0.019(1) C
N3 0.0289(8) 0.035(1) 0.0317(9) -0.0024(7) 0.0061(7) -0.0002(8) N
SI3 0.0348(3) 0.0360(3) 0.0383(3) -0.0070(3) 0.0046(3) -0.0015(3) Si
C14 0.045(1) 0.064(2) 0.050(2) -0.016(1) -0.001(1) 0.001(1) C
C15 0.050(1) 0.042(1) 0.066(2) -0.006(1) 0.009(1) 0.006(1) C
C16 0.052(1) 0.050(1) 0.054(2) -0.007(1) 0.009(1) -0.015(1) C
C17 0.0283(9) 0.046(1) 0.034(1) -0.0012(9) 0.0060(9) -0.001(1) C
C18 0.035(1) 0.038(1) 0.031(1) 0.0076(9) 0.0114(8) 0.002(1) C
C19 0.037(1) 0.033(1) 0.029(1) 0.0035(9) 0.0130(8) 0.0038(9) C
C20 0.057(1) 0.033(1) 0.042(1) 0.001(1) 0.020(1) 0.002(1) C
C21 0.089(2) 0.032(1) 0.053(1) 0.014(1) 0.036(1) 0.011(1) C
C22 0.080(2) 0.058(2) 0.041(1) 0.034(1) 0.016(1) 0.014(1) C
C23 0.049(1) 0.059(2) 0.034(1) 0.020(1) 0.008(1) 0.005(1) C
N4 0.0328(8) 0.034(1) 0.0287(9) 0.0029(7) 0.0058(7) 0.0014(8) N
SI4 0.0371(3) 0.0424(3) 0.0285(3) 0.0036(3) 0.0052(2) -0.0003(3) Si
C24 0.056(1) 0.071(2) 0.043(2) 0.020(1) -0.001(1) -0.005(1) C
C25 0.049(1) 0.060(2) 0.035(1) 0.005(1) 0.006(1) -0.007(1) C
C26 0.077(2) 0.060(2) 0.042(1) -0.003(1) 0.023(1) 0.007(1) C

loop_
_atom_type_symbol
_atom_type_scat_dispersion_real
_atom_type_scat_dispersion_imag
_atom_type_scat_source
C 0.002 0.002 International_Tables_Vol_IV_Table_2.3.1
H 0.000 0.000 International_Tables_Vol_IV_Table_2.3.1
N 0.004 0.003 International_Tables_Vol_IV_Table_2.3.1
Li 0.000 0.000 International_Tables_Vol_IV_Table_2.3.1
Si 0.072 0.071 International_Tables_Vol_IV_Table_2.3.1

loop_
_geom_angle_atom_site_label_1
_geom_angle_atom_site_label_2
_geom_angle_atom_site_label_3
_geom_angle
LI4 LI1 N1 55.7(1)
LI4 LI1 C5 110.0(2)
LI4 LI1 N4 53.6(1)
N1 LI1 C5 68.3(1)
N1 LI1 N4 109.2(2)
C5 LI1 N4 141.4(2)
LI3 LI2 LI4 85.9(2)
LI3 LI2 N1 122.0(2)
LI3 LI2 C4 118.8(2)
LI3 LI2 N2 51.4(1)
LI3 LI2 N3 53.8(1)
LI4 LI2 N1 56.5(1)
LI4 LI2 C4 90.9(2)
LI4 LI2 N2 120.5(2)
LI4 LI2 N3 53.7(1)
N1 LI2 C4 36.95(9)
N1 LI2 N2 108.8(2)
N1 LI2 N3 110.2(2)
C4 LI2 N2 80.1(1)
C4 LI2 N3 142.2(2)
N2 LI2 N3 105.1(2)
LI2 LI3 N2 54.5(1)
LI2 LI3 N3 55.0(1)
LI2 LI3 C18 108.2(2)
LI2 LI3 C23 141.7(2)
N2 LI3 N3 109.5(2)
N2 LI3 C18 137.5(2)
N2 LI3 C23 146.3(2)
N3 LI3 C18 68.8(1)
N3 LI3 C23 94.7(2)
C18 LI3 C23 33.5(1)
LI1 LI4 LI2 84.7(2)
LI1 LI4 N1 52.8(1)
LI1 LI4 N3 120.9(2)
LI1 LI4 C17 117.8(2)
LI1 LI4 N4 51.4(1)
LI2 LI4 N1 53.0(1)
LI2 LI4 N3 55.4(1)
LI2 LI4 C17 89.9(2)
LI2 LI4 N4 120.7(2)
N1 LI4 N3 108.4(2)
N1 LI4 C17 140.2(2)
N1 LI4 N4 104.1(2)
N3 LI4 C17 37.57(9)
N3 LI4 N4 110.9(2)
C17 LI4 N4 81.1(1)
SI1 N1 C4 113.9(1)
N1 SI1 C1 106.62(9)
N1 SI1 C2 113.9(1)
N1 SI1 C3 113.7(1)
C1 SI1 C2 107.4(1)
C1 SI1 C3 109.0(1)
C2 SI1 C3 106.1(1)
N1 C4 C5 111.3(2)
C4 C5 C6 120.8(2)
C4 C5 C10 120.0(2)
C6 C5 C10 119.2(2)
C5 C6 C7 116.9(2)
C5 C6 N2 121.3(2)
C7 C6 N2 121.8(2)
C6 C7 C8 122.4(2)
C7 C8 C9 120.3(3)
C8 C9 C10 119.1(2)
C5 C10 C9 122.0(2)
C6 N2 SI2 121.2(1)
N2 SI2 C11 106.7(1)
N2 SI2 C12 112.7(1)
N2 SI2 C13 115.0(1)
C11 SI2 C12 107.4(1)
C11 SI2 C13 108.9(1)
C12 SI2 C13 106.0(1)
SI3 N3 C17 113.0(1)
N3 SI3 C14 113.8(1)
N3 SI3 C15 113.6(1)
N3 SI3 C16 106.3(1)
C14 SI3 C15 106.1(1)
C14 SI3 C16 108.7(1)
C15 SI3 C16 108.1(1)
N3 C17 C18 110.8(2)
C17 C18 C19 120.9(2)
C17 C18 C23 119.0(2)
C19 C18 C23 119.9(2)
C18 C19 C20 116.9(2)
C18 C19 N4 121.7(2)
C20 C19 N4 121.4(2)
C19 C20 C21 121.6(2)
C20 C21 C22 120.6(2)
C21 C22 C23 118.6(2)
C18 C23 C22 122.2(3)
C19 N4 SI4 118.9(1)
N4 SI4 C24 108.1(1)
N4 SI4 C25 114.7(1)
N4 SI4 C26 112.0(1)
C24 SI4 C25 107.8(1)
C24 SI4 C26 108.0(1)
C25 SI4 C26 106.0(1)

loop_
_geom_bond_atom_site_label_1
_geom_bond_atom_site_label_2
_geom_bond_distance
LI1 LI4 2.427(5)
LI1 N1 2.038(4)
LI1 C5 2.350(5)
LI1 N4 1.964(4)
LI2 LI3 2.404(5)
LI2 LI4 2.389(6)
LI2 N1 2.025(4)
LI2 C4 2.484(4)
LI2 N2 2.035(4)
LI2 N3 2.080(4)
LI3 N2 1.952(4)
LI3 N3 2.048(4)
LI3 C18 2.314(5)
LI3 C23 2.492(5)
LI4 N1 2.113(4)
LI4 N3 2.039(4)
LI4 C17 2.455(4)
LI4 N4 2.021(4)
N1 SI1 1.710(2)
N1 C4 1.494(3)
SI1 C1 1.873(2)
SI1 C2 1.862(3)
SI1 C3 1.871(3)
C4 C5 1.507(3)
C5 C6 1.421(3)
C5 C10 1.394(3)
C6 C7 1.400(3)
C6 N2 1.411(3)
C7 C8 1.373(4)
C8 C9 1.373(4)
C9 C10 1.374(4)
N2 SI2 1.704(2)
SI2 C11 1.867(3)
SI2 C12 1.870(3)
SI2 C13 1.863(3)
N3 SI3 1.713(2)
N3 C17 1.500(3)
SI3 C14 1.881(3)
SI3 C15 1.869(3)
SI3 C16 1.879(3)
C17 C18 1.506(3)
C18 C19 1.414(3)
C18 C23 1.396(3)
C19 C20 1.407(3)
C19 N4 1.410(3)
C20 C21 1.394(4)
C21 C22 1.380(4)
C22 C23 1.373(4)
N4 SI4 1.713(2)
SI4 C24 1.874(3)
SI4 C25 1.868(3)
SI4 C26 1.876(3)
